data_4123918
loop_
_publ_author_name
'Huang, Yinhua'
'Hayashi, Tamio'

_publ_section_title
;
 Asymmetric Synthesis of Triarylmethanes by Rhodium-Catalyzed
 Enantioselective Arylation of Diarylmethylamines with Arylboroxines.
;
_journal_issue 24
_journal_name_full 'Journal of the American Chemical Society'
_journal_page_first 7556
_journal_page_last 7559
_journal_paper_doi 10.1021/jacs.5b03277
_journal_volume 137
_journal_year 2015
_chemical_formula_sum 'C20 H15 Br O3'
_chemical_formula_weight 383.23
_chemical_name_systematic
; 
 ? 
;
_space_group_crystal_system monoclinic
_space_group_IT_number 4
_space_group_name_Hall 'P 2yb'
_space_group_name_H-M_alt 'P 1 21 1'
_symmetry_space_group_name_Hall 'P 2yb'
_symmetry_space_group_name_H-M 'P 1 21 1'
_atom_sites_solution_hydrogens mixed
_audit_creation_method SHELXL-2014
_cell_angle_alpha 90
_cell_angle_beta 99.5490(16)
_cell_angle_gamma 90
_cell_formula_units_Z 4
_cell_length_a 11.7952(6)
_cell_length_b 9.0065(5)
_cell_length_c 15.2933(8)
_cell_measurement_reflns_used 9799
_cell_measurement_temperature 100(2)
_cell_measurement_theta_max 28.30
_cell_measurement_theta_min 2.63
_cell_volume 1602.15(15)
_computing_cell_refinement 'Bruker SAINT'
_computing_data_collection 'Bruker APEX2'
_computing_data_reduction 'Bruker SAINT'
_computing_molecular_graphics 'Bruker SHELXTL'
_computing_publication_material 'Bruker SHELXTL'
_computing_structure_refinement 'SHELXL-2014 (Sheldrick, 2014)'
_computing_structure_solution 'SHELXS-97 (Sheldrick 2008)'
_diffrn_ambient_temperature 100(2)
_diffrn_measured_fraction_theta_full 0.999
_diffrn_measured_fraction_theta_max 0.999
_diffrn_measurement_device_type 'Bruker D8 Venture'
_diffrn_measurement_method '\f and \w scans'
_diffrn_radiation_type MoK\a
_diffrn_radiation_wavelength 0.71073
_diffrn_reflns_av_R_equivalents 0.0200
_diffrn_reflns_av_unetI/netI 0.0227
_diffrn_reflns_laue_measured_fraction_full 0.999
_diffrn_reflns_laue_measured_fraction_max 0.999
_diffrn_reflns_limit_h_max 15
_diffrn_reflns_limit_h_min -15
_diffrn_reflns_limit_k_max 12
_diffrn_reflns_limit_k_min -12
_diffrn_reflns_limit_l_max 20
_diffrn_reflns_limit_l_min -19
_diffrn_reflns_number 58222
_diffrn_reflns_point_group_measured_fraction_full 0.996
_diffrn_reflns_point_group_measured_fraction_max 0.996
_diffrn_reflns_theta_full 25.242
_diffrn_reflns_theta_max 28.281
_diffrn_reflns_theta_min 2.026
_diffrn_source 'Sealed Microfocusing Source'
_exptl_absorpt_coefficient_mu 2.581
_exptl_absorpt_correction_T_max 0.7457
_exptl_absorpt_correction_T_min 0.6361
_exptl_absorpt_correction_type multi-scan
_exptl_absorpt_process_details 'Sadabs, (Sheldrick 2012)'
_exptl_crystal_colour colourless
_exptl_crystal_density_diffrn 1.589
_exptl_crystal_density_meas ?
_exptl_crystal_density_method 'Not Measured'
_exptl_crystal_description BLOCK
_exptl_crystal_F_000 776
_exptl_crystal_size_max 0.230
_exptl_crystal_size_mid 0.188
_exptl_crystal_size_min 0.102
_refine_diff_density_max 0.518
_refine_diff_density_min -0.179
_refine_diff_density_rms 0.052
_refine_ls_abs_structure_details
; 
 Flack x determined using 3421 quotients [(I+)-(I-)]/[(I+)+(I-)] 
 (Parsons, Flack and Wagner, Acta Cryst. B69 (2013) 249-259). 
;
_refine_ls_abs_structure_Flack 0.0049(16)
_refine_ls_extinction_method none
_refine_ls_goodness_of_fit_ref 1.025
_refine_ls_hydrogen_treatment mixed
_refine_ls_matrix_type full
_refine_ls_number_parameters 441
_refine_ls_number_reflns 7934
_refine_ls_number_restraints 1
_refine_ls_restrained_S_all 1.025
_refine_ls_R_factor_all 0.0193
_refine_ls_R_factor_gt 0.0178
_refine_ls_shift/su_max 0.002
_refine_ls_shift/su_mean 0.000
_refine_ls_structure_factor_coef Fsqd
_refine_ls_weighting_details 'w=1/[\s^2^(Fo^2^)+(0.0280P)^2^+0.2471P] where P=(Fo^2^+2Fc^2^)/3'
_refine_ls_weighting_scheme calc
_refine_ls_wR_factor_gt 0.0490
_refine_ls_wR_factor_ref 0.0518
_reflns_Friedel_coverage 0.876
_reflns_friedel_fraction_full 0.991
_reflns_friedel_fraction_max 0.992
_reflns_number_gt 7575
_reflns_number_total 7934
_reflns_threshold_expression 'I > 2\s(I)'
_cod_data_source_file ja5b03277_si_001.cif
_cod_data_source_block E414
_cod_depositor_comments
;
The following automatic conversions were performed:

'_exptl_absorpt_correction_type' value 'Multi-scan' changed to
'multi-scan' according to
/usr/data/users/saulius/crontab/automatic-downloads/current/ACS/lib/dictionaries/cif_core.dic
dictionary named 'cif_core.dic' version 2.4.2 from 2011-04-26.

'_exptl_crystal_density_meas' value 'Not Measured' was changed to '?'
- the value is perceived as not measured.

Automatic conversion script
Id: cif_fix_values 3271 2015-04-21 07:52:19Z andrius 
;
_cod_database_code 4123918
_shelx_space_group_comment
; 
The symmetry employed for this shelxl refinement is uniquely defined 
by the following loop, which should always be used as a source of 
symmetry information in preference to the above space-group names. 
They are only intended as comments. 
;
_shelx_estimated_absorpt_t_min 0.588
_shelx_estimated_absorpt_t_max 0.779
_shelxl_version_number 2014-3

loop_
_space_group_symop_operation_xyz
'x, y, z'
'-x, y+1/2, -z'

loop_
_atom_site_label
_atom_site_type_symbol
_atom_site_fract_x
_atom_site_fract_y
_atom_site_fract_z
_atom_site_U_iso_or_equiv
_atom_site_adp_type
_atom_site_occupancy
_atom_site_site_symmetry_order
_atom_site_calc_flag
_atom_site_refinement_flags_posn
_atom_site_refinement_flags_adp
Br1 Br -0.01583(2) -0.17469(2) 0.99553(2) 0.01914(6) Uani 1 1 d . .
Br2 Br 0.50782(2) 0.32901(2) 0.00091(2) 0.02016(6) Uani 1 1 d . .
O1 O 0.30694(13) -0.04924(17) 0.66496(10) 0.0236(3) Uani 1 1 d . .
H1A H 0.324(3) -0.111(4) 0.626(2) 0.068(10) Uiso 1 1 d . .
O2 O 0.02440(10) 0.33082(18) 0.45062(7) 0.0210(2) Uani 1 1 d . .
O3 O 0.06749(14) 0.10854(19) 0.38923(9) 0.0261(3) Uani 1 1 d . .
O4 O 0.16541(13) 0.5255(2) 0.36451(10) 0.0272(3) Uani 1 1 d . .
H4A H 0.149(3) 0.471(4) 0.403(2) 0.060(10) Uiso 1 1 d . .
O5 O 0.54947(13) 0.8160(2) 0.53080(9) 0.0337(4) Uani 1 1 d . .
O6 O 0.45657(15) 0.6625(2) 0.61699(9) 0.0290(4) Uani 1 1 d . .
C1 C 0.24380(15) 0.2024(2) 0.75190(11) 0.0123(3) Uani 1 1 d . .
H1 H 0.3267 0.1733 0.7649 0.015 Uiso 1 1 calc R U
C2 C 0.20282(15) 0.1768(2) 0.65293(11) 0.0130(3) Uani 1 1 d . .
C3 C 0.12926(15) 0.2783(2) 0.60226(11) 0.0153(3) Uani 1 1 d . .
H3 H 0.1067 0.3677 0.6275 0.018 Uiso 1 1 calc R U
C4 C 0.09098(16) 0.2440(2) 0.51498(12) 0.0168(4) Uani 1 1 d . .
C5 C 0.12016(17) 0.1141(2) 0.47677(12) 0.0185(4) Uani 1 1 d . .
C6 C 0.19502(17) 0.0137(2) 0.52303(12) 0.0195(4) Uani 1 1 d . .
H6 H 0.2181 -0.0738 0.4961 0.023 Uiso 1 1 calc R U
C7 C 0.23532(16) 0.0476(2) 0.61217(13) 0.0165(4) Uani 1 1 d . .
C8 C -0.0159(2) 0.2257(3) 0.38194(13) 0.0259(4) Uani 1 1 d . .
H8A H -0.0919 0.1860 0.3896 0.031 Uiso 1 1 calc R U
H8B H -0.0235 0.2735 0.3230 0.031 Uiso 1 1 calc R U
C9 C 0.17987(17) 0.1052(2) 0.80965(12) 0.0130(3) Uani 1 1 d . .
C10 C 0.06792(16) 0.0555(2) 0.78021(12) 0.0136(3) Uani 1 1 d . .
H10 H 0.0316 0.0776 0.7215 0.016 Uiso 1 1 calc R U
C11 C 0.00850(16) -0.0263(2) 0.83583(12) 0.0141(3) Uani 1 1 d . .
H11 H -0.0679 -0.0591 0.8156 0.017 Uiso 1 1 calc R U
C12 C 0.06317(16) -0.0586(2) 0.92113(12) 0.0138(3) Uani 1 1 d . .
C13 C 0.17410(17) -0.0092(2) 0.95299(12) 0.0153(3) Uani 1 1 d . .
H13 H 0.2099 -0.0310 1.0119 0.018 Uiso 1 1 calc R U
C14 C 0.23149(17) 0.0728(2) 0.89688(12) 0.0149(4) Uani 1 1 d . .
H14 H 0.3071 0.1075 0.9180 0.018 Uiso 1 1 calc R U
C15 C 0.23687(15) 0.36625(18) 0.77592(11) 0.0114(3) Uani 1 1 d . .
C16 C 0.32196(17) 0.4632(2) 0.75715(13) 0.0169(4) Uani 1 1 d . .
H16 H 0.3839 0.4258 0.7311 0.020 Uiso 1 1 calc R U
C17 C 0.31721(17) 0.6135(2) 0.77609(13) 0.0197(4) Uani 1 1 d . .
H17 H 0.3757 0.6781 0.7629 0.024 Uiso 1 1 calc R U
C18 C 0.22707(18) 0.6701(2) 0.81438(12) 0.0176(4) Uani 1 1 d . .
H18 H 0.2242 0.7729 0.8279 0.021 Uiso 1 1 calc R U
C19 C 0.14121(19) 0.5746(2) 0.83267(13) 0.0172(4) Uani 1 1 d . .
H19 H 0.0790 0.6122 0.8583 0.021 Uiso 1 1 calc R U
C20 C 0.14649(16) 0.4239(2) 0.81343(12) 0.0150(3) Uani 1 1 d . .
H20 H 0.0875 0.3595 0.8261 0.018 Uiso 1 1 calc R U
C21 C 0.26686(16) 0.7128(2) 0.25370(12) 0.0130(3) Uani 1 1 d . .
H21 H 0.1842 0.6822 0.2450 0.016 Uiso 1 1 calc R U
C22 C 0.31395(16) 0.69723(19) 0.35234(12) 0.0139(3) Uani 1 1 d . .
C23 C 0.41379(16) 0.7745(2) 0.39072(12) 0.0184(4) Uani 1 1 d . .
H23 H 0.4515 0.8406 0.3565 0.022 Uiso 1 1 calc R U
C24 C 0.45485(17) 0.7514(2) 0.47914(12) 0.0201(4) Uani 1 1 d . .
C25 C 0.39936(17) 0.6599(2) 0.53044(12) 0.0181(4) Uani 1 1 d . .
C26 C 0.30039(17) 0.5851(2) 0.49665(13) 0.0185(4) Uani 1 1 d . .
H26 H 0.2614 0.5245 0.5329 0.022 Uiso 1 1 calc R U
C27 C 0.25981(15) 0.6030(2) 0.40550(12) 0.0164(3) Uani 1 1 d . .
C28 C 0.5668(2) 0.7277(3) 0.60966(14) 0.0310(5) Uani 1 1 d . .
H28A H 0.5946 0.7902 0.6621 0.037 Uiso 1 1 calc R U
H28B H 0.6244 0.6490 0.6056 0.037 Uiso 1 1 calc R U
C29 C 0.32668(16) 0.6124(2) 0.19478(12) 0.0136(3) Uani 1 1 d . .
C30 C 0.43421(16) 0.5484(2) 0.22304(12) 0.0143(3) Uani 1 1 d . .
H30 H 0.4709 0.5615 0.2827 0.017 Uiso 1 1 calc R U
C31 C 0.48874(16) 0.4654(2) 0.16490(12) 0.0151(3) Uani 1 1 d . .
H31 H 0.5624 0.4232 0.1845 0.018 Uiso 1 1 calc R U
C32 C 0.43417(16) 0.4455(2) 0.07853(12) 0.0146(3) Uani 1 1 d . .
C33 C 0.32703(17) 0.5073(2) 0.04802(12) 0.0169(4) Uani 1 1 d . .
H33 H 0.2906 0.4929 -0.0116 0.020 Uiso 1 1 calc R U
C34 C 0.27403(16) 0.5909(2) 0.10642(12) 0.0157(4) Uani 1 1 d . .
H34 H 0.2009 0.6341 0.0861 0.019 Uiso 1 1 calc R U
C35 C 0.26993(15) 0.8745(2) 0.22457(11) 0.0124(3) Uani 1 1 d . .
C36 C 0.18016(18) 0.9686(2) 0.23691(14) 0.0203(4) Uani 1 1 d . .
H36 H 0.1176 0.9308 0.2620 0.024 Uiso 1 1 calc R U
C37 C 0.18141(18) 1.1175(2) 0.21275(15) 0.0232(4) Uani 1 1 d . .
H37 H 0.1196 1.1804 0.2215 0.028 Uiso 1 1 calc R U
C38 C 0.27187(18) 1.1750(2) 0.17607(13) 0.0185(4) Uani 1 1 d . .
H38 H 0.2724 1.2767 0.1597 0.022 Uiso 1 1 calc R U
C39 C 0.36215(18) 1.0818(2) 0.16350(13) 0.0166(4) Uani 1 1 d . .
H39 H 0.4247 1.1198 0.1385 0.020 Uiso 1 1 calc R U
C40 C 0.36050(16) 0.9331(2) 0.18764(12) 0.0152(3) Uani 1 1 d . .
H40 H 0.4223 0.8703 0.1788 0.018 Uiso 1 1 calc R U

loop_
_atom_site_aniso_label
_atom_site_aniso_U_11
_atom_site_aniso_U_22
_atom_site_aniso_U_33
_atom_site_aniso_U_23
_atom_site_aniso_U_13
_atom_site_aniso_U_12
Br1 0.02071(9) 0.02203(10) 0.01616(9) 0.00403(8) 0.00741(6) -0.00113(12)
Br2 0.02283(9) 0.02194(11) 0.01728(9) -0.00465(8) 0.00791(6) -0.00212(12)
O1 0.0256(7) 0.0184(7) 0.0249(7) -0.0042(6) -0.0009(6) 0.0088(6)
O2 0.0258(6) 0.0206(6) 0.0151(5) 0.0030(6) -0.0012(4) -0.0002(7)
O3 0.0368(8) 0.0270(7) 0.0133(6) -0.0035(6) 0.0011(6) -0.0004(7)
O4 0.0210(7) 0.0342(8) 0.0242(7) 0.0134(7) -0.0031(6) -0.0123(6)
O5 0.0420(8) 0.0375(9) 0.0178(6) 0.0044(7) -0.0065(6) -0.0220(8)
O6 0.0354(9) 0.0382(9) 0.0126(6) 0.0006(6) 0.0021(6) -0.0110(7)
C1 0.0121(8) 0.0121(8) 0.0126(8) 0.0000(6) 0.0022(6) 0.0002(6)
C2 0.0152(8) 0.0128(8) 0.0117(8) -0.0021(6) 0.0043(6) -0.0026(6)
C3 0.0183(9) 0.0138(8) 0.0142(8) 0.0004(6) 0.0041(7) -0.0002(6)
C4 0.0181(9) 0.0176(9) 0.0151(8) 0.0029(7) 0.0039(7) -0.0013(7)
C5 0.0228(9) 0.0207(9) 0.0129(8) -0.0015(7) 0.0055(7) -0.0045(8)
C6 0.0248(9) 0.0162(9) 0.0187(9) -0.0048(7) 0.0071(7) -0.0001(7)
C7 0.0155(8) 0.0146(8) 0.0200(9) 0.0004(7) 0.0046(7) 0.0011(7)
C8 0.0311(11) 0.0270(10) 0.0171(9) 0.0014(8) -0.0037(8) -0.0032(9)
C9 0.0138(8) 0.0118(8) 0.0129(8) -0.0006(7) 0.0003(7) -0.0004(7)
C10 0.0144(8) 0.0128(8) 0.0130(8) 0.0008(6) 0.0000(7) -0.0010(6)
C11 0.0141(8) 0.0130(8) 0.0150(8) -0.0017(6) 0.0017(6) -0.0011(6)
C12 0.0170(9) 0.0114(8) 0.0139(8) 0.0003(6) 0.0054(7) -0.0001(7)
C13 0.0180(9) 0.0155(8) 0.0115(8) -0.0004(6) 0.0000(7) 0.0005(7)
C14 0.0144(8) 0.0144(9) 0.0147(9) -0.0019(6) -0.0012(7) -0.0009(6)
C15 0.0125(7) 0.0103(8) 0.0109(7) 0.0002(6) 0.0004(6) -0.0014(6)
C16 0.0151(9) 0.0164(9) 0.0202(9) -0.0015(7) 0.0053(7) -0.0011(7)
C17 0.0196(9) 0.0146(9) 0.0248(10) 0.0007(8) 0.0033(7) -0.0046(7)
C18 0.0236(10) 0.0131(8) 0.0153(8) -0.0004(7) 0.0010(7) 0.0007(7)
C19 0.0191(10) 0.0163(9) 0.0164(9) -0.0009(7) 0.0040(8) 0.0026(7)
C20 0.0164(8) 0.0148(8) 0.0144(8) 0.0000(7) 0.0042(7) -0.0019(7)
C21 0.0130(8) 0.0129(8) 0.0134(8) 0.0032(6) 0.0026(6) -0.0004(6)
C22 0.0164(8) 0.0126(8) 0.0132(8) 0.0016(6) 0.0040(6) 0.0011(6)
C23 0.0226(9) 0.0177(8) 0.0152(8) 0.0019(7) 0.0037(7) -0.0059(7)
C24 0.0239(10) 0.0185(9) 0.0173(9) -0.0029(7) 0.0013(7) -0.0068(8)
C25 0.0252(9) 0.0190(9) 0.0106(8) 0.0008(7) 0.0044(7) 0.0030(8)
C26 0.0193(9) 0.0189(9) 0.0186(9) 0.0053(7) 0.0070(7) 0.0012(7)
C27 0.0147(8) 0.0148(8) 0.0201(9) 0.0036(7) 0.0042(7) 0.0012(7)
C28 0.0371(12) 0.0379(12) 0.0162(9) 0.0012(8) -0.0005(9) -0.0133(10)
C29 0.0136(8) 0.0130(8) 0.0137(8) 0.0015(7) 0.0009(7) -0.0008(7)
C30 0.0149(8) 0.0141(8) 0.0129(8) -0.0009(6) -0.0008(7) -0.0003(7)
C31 0.0139(8) 0.0143(8) 0.0165(9) 0.0006(7) 0.0009(7) 0.0004(6)
C32 0.0169(9) 0.0123(8) 0.0152(8) 0.0006(6) 0.0042(7) -0.0029(7)
C33 0.0192(9) 0.0176(9) 0.0129(8) 0.0016(7) -0.0002(7) -0.0013(7)
C34 0.0153(8) 0.0163(8) 0.0143(8) 0.0038(7) -0.0015(7) 0.0007(7)
C35 0.0129(8) 0.0120(8) 0.0123(8) 0.0012(6) 0.0023(6) 0.0002(6)
C36 0.0184(10) 0.0167(9) 0.0275(10) 0.0037(8) 0.0091(8) 0.0021(7)
C37 0.0211(10) 0.0168(9) 0.0328(11) 0.0035(8) 0.0077(8) 0.0055(8)
C38 0.0232(10) 0.0141(8) 0.0177(9) 0.0025(7) 0.0017(7) -0.0004(7)
C39 0.0182(9) 0.0160(9) 0.0156(9) 0.0017(7) 0.0026(8) -0.0029(7)
C40 0.0146(8) 0.0159(9) 0.0152(8) 0.0009(7) 0.0026(7) 0.0010(7)

loop_
_atom_type_symbol
_atom_type_description
_atom_type_scat_dispersion_real
_atom_type_scat_dispersion_imag
_atom_type_scat_source
C C 0.0033 0.0016 'International Tables Vol C Tables 4.2.6.8 and 6.1.1.4'
H H 0.0000 0.0000 'International Tables Vol C Tables 4.2.6.8 and 6.1.1.4'
O O 0.0106 0.0060 'International Tables Vol C Tables 4.2.6.8 and 6.1.1.4'
Br Br -0.2901 2.4595 'International Tables Vol C Tables 4.2.6.8 and 6.1.1.4'

loop_
_geom_angle_atom_site_label_1
_geom_angle_atom_site_label_2
_geom_angle_atom_site_label_3
_geom_angle
C4 O2 C8 103.07(15)
C5 O3 C8 103.95(15)
C24 O5 C28 103.69(16)
C25 O6 C28 103.57(15)
C15 C1 C2 111.32(15)
C15 C1 C9 111.32(15)
C2 C1 C9 112.36(15)
C3 C2 C7 119.00(16)
C3 C2 C1 120.93(16)
C7 C2 C1 120.03(16)
C4 C3 C2 117.68(17)
C3 C4 C5 122.65(17)
C3 C4 O2 128.10(17)
C5 C4 O2 109.18(16)
C6 C5 C4 121.67(17)
C6 C5 O3 128.48(18)
C4 C5 O3 109.81(17)
C5 C6 C7 116.24(17)
O1 C7 C6 120.51(16)
O1 C7 C2 116.79(16)
C6 C7 C2 122.67(17)
O3 C8 O2 106.77(15)
C10 C9 C14 118.57(18)
C10 C9 C1 121.88(16)
C14 C9 C1 119.40(16)
C9 C10 C11 121.02(17)
C12 C11 C10 118.75(17)
C11 C12 C13 121.72(17)
C11 C12 Br1 118.77(14)
C13 C12 Br1 119.52(14)
C14 C13 C12 118.67(17)
C13 C14 C9 121.25(18)
C20 C15 C16 118.49(16)
C20 C15 C1 122.37(16)
C16 C15 C1 119.11(16)
C17 C16 C15 120.82(18)
C16 C17 C18 120.34(19)
C19 C18 C17 119.31(18)
C20 C19 C18 120.03(19)
C19 C20 C15 121.00(18)
C22 C21 C35 110.73(15)
C22 C21 C29 113.63(15)
C35 C21 C29 110.91(14)
C27 C22 C23 119.18(16)
C27 C22 C21 120.23(16)
C23 C22 C21 120.57(16)
C24 C23 C22 117.94(17)
C23 C24 C25 121.90(17)
C23 C24 O5 128.10(18)
C25 C24 O5 109.93(16)
C26 C25 C24 122.32(17)
C26 C25 O6 128.20(18)
C24 C25 O6 109.45(17)
C25 C26 C27 116.46(17)
O4 C27 C22 117.12(16)
O4 C27 C26 120.74(17)
C22 C27 C26 122.14(17)
O5 C28 O6 106.60(17)
C30 C29 C34 118.40(18)
C30 C29 C21 123.12(16)
C34 C29 C21 118.37(16)
C29 C30 C31 120.98(18)
C32 C31 C30 119.14(17)
C31 C32 C33 121.53(17)
C31 C32 Br2 118.70(14)
C33 C32 Br2 119.76(14)
C32 C33 C34 118.77(17)
C33 C34 C29 121.19(18)
C40 C35 C36 118.42(17)
C40 C35 C21 122.49(16)
C36 C35 C21 119.08(16)
C37 C36 C35 120.55(18)
C38 C37 C36 120.70(19)
C37 C38 C39 119.20(18)
C40 C39 C38 119.92(19)
C39 C40 C35 121.21(18)

loop_
_geom_bond_atom_site_label_1
_geom_bond_atom_site_label_2
_geom_bond_distance
Br1 C12 1.8995(18)
Br2 C32 1.8993(19)
O1 C7 1.379(2)
O2 C4 1.393(2)
O2 C8 1.435(2)
O3 C5 1.380(2)
O3 C8 1.434(3)
O4 C27 1.374(2)
O5 C24 1.384(2)
O5 C28 1.431(2)
O6 C25 1.383(2)
O6 C28 1.448(3)
C1 C15 1.526(2)
C1 C2 1.528(2)
C1 C9 1.528(3)
C2 C3 1.402(2)
C2 C7 1.403(3)
C3 C4 1.372(2)
C4 C5 1.376(3)
C5 C6 1.375(3)
C6 C7 1.401(3)
C9 C10 1.396(3)
C9 C14 1.402(2)
C10 C11 1.398(3)
C11 C12 1.387(2)
C12 C13 1.391(3)
C13 C14 1.390(3)
C15 C20 1.392(3)
C15 C16 1.396(3)
C16 C17 1.387(3)
C17 C18 1.393(3)
C18 C19 1.392(3)
C19 C20 1.392(3)
C21 C22 1.525(2)
C21 C35 1.526(3)
C21 C29 1.529(3)
C22 C27 1.401(2)
C22 C23 1.409(2)
C23 C24 1.375(3)
C24 C25 1.376(3)
C25 C26 1.372(3)
C26 C27 1.406(3)
C29 C30 1.395(3)
C29 C34 1.404(2)
C30 C31 1.398(3)
C31 C32 1.382(3)
C32 C33 1.389(3)
C33 C34 1.393(3)
C35 C40 1.392(3)
C35 C36 1.393(3)
C36 C37 1.391(3)
C37 C38 1.386(3)
C38 C39 1.394(3)
C39 C40 1.390(3)

loop_
_geom_hbond_atom_site_label_D
_geom_hbond_atom_site_label_H
_geom_hbond_atom_site_label_A
_geom_hbond_distance_DH
_geom_hbond_distance_HA
_geom_hbond_distance_DA
_geom_hbond_angle_DHA
_geom_hbond_site_symmetry_A
O4 H4A O2 0.81(3) 2.16(3) 2.882(2) 149(3) .
O1 H1A O6 0.86(3) 2.59(3) 3.290(2) 139(3) 1_545
